data_4100094
_journal_name_full 'Journal of the American Chemical Society'
_journal_paper_doi 10.1021/ja044542i
_journal_year 2005
_chemical_formula_sum 'C14 H16 O3'
_chemical_formula_weight 232.27
_space_group_IT_number 14
_symmetry_cell_setting monoclinic
_symmetry_space_group_name_Hall '-P 2yn'
_symmetry_space_group_name_H-M 'P 1 21/n 1'
_cell_angle_alpha 90.00
_cell_angle_beta 90.94
_cell_angle_gamma 90.00
_cell_formula_units_Z 8
_cell_length_a 14.931(2)
_cell_length_b 9.7700(15)
_cell_length_c 14.931(2)
_cell_measurement_temperature 273(2)
_cell_volume 2177.8(6)
_cod_depositor_comments
;
The following automatic conversions were performed:
'_symmetry_cell_setting' value 'Monoclinic' changed to 'monoclinic'
according to '/home/saulius/struct/CIF-dictionaries/cif_core.dic'
dictionary named 'cif_core.dic' version 2.4.1 from 2010-06-29.

Automatic conversion script
Id: cif_fix_enum 1527 2010-12-29 10:47:43Z saulius 
;
_cod_original_sg_symbol_H-M 'P 21/n'
_cod_database_code 4100094

loop_
_symmetry_equiv_pos_as_xyz
'x, y, z'
'-x+1/2, y+1/2, -z+1/2'
'-x, -y, -z'
'x-1/2, -y-1/2, z-1/2'

loop_
_atom_site_label
_atom_site_type_symbol
_atom_site_fract_x
_atom_site_fract_y
_atom_site_fract_z
_atom_site_U_iso_or_equiv
_atom_site_adp_type
_atom_site_occupancy
_atom_site_symmetry_multiplicity
_atom_site_calc_flag
_atom_site_refinement_flags
_atom_site_disorder_assembly
_atom_site_disorder_group
O5 O 0.73181(8) 0.97365(11) 0.15947(8) 0.0321(3) Uani 1 1 d . . .
C23 C 0.65754(12) 0.72565(17) 0.05824(11) 0.0257(4) Uani 1 1 d . . .
C26 C 0.61297(12) 0.86214(17) 0.03270(11) 0.0276(5) Uani 1 1 d . . .
H26A H 0.5866 0.9130 0.0823 0.033 Uiso 1 1 calc R . .
O4 O 0.73264(10) 0.86704(14) 0.33586(9) 0.0502(4) Uani 1 1 d . . .
C22 C 0.74053(12) 0.76212(17) 0.00042(12) 0.0289(5) Uani 1 1 d . . .
H22A H 0.7433 0.7181 -0.0585 0.035 Uiso 1 1 calc R . .
C20 C 0.72337(12) 0.71135(17) 0.13833(11) 0.0272(4) Uani 1 1 d . . .
H20A H 0.7147 0.6336 0.1788 0.033 Uiso 1 1 calc R . .
O6 O 0.51675(9) 0.68132(13) -0.00912(9) 0.0499(4) Uani 1 1 d . . .
C21 C 0.80493(12) 0.70478(18) 0.07385(12) 0.0320(5) Uani 1 1 d . . .
H21A H 0.8311 0.6144 0.0631 0.038 Uiso 1 1 calc R . .
C27 C 0.70527(12) 0.91453(17) 0.00142(12) 0.0311(5) Uani 1 1 d . . .
H27A H 0.7017 0.9534 -0.0590 0.037 Uiso 1 1 calc R . .
C24 C 0.58995(12) 0.61444(17) 0.03592(12) 0.0324(5) Uani 1 1 d . . .
H24A H 0.6163 0.5459 -0.0026 0.039 Uiso 1 1 calc R . .
H24B H 0.5698 0.5702 0.0901 0.039 Uiso 1 1 calc R . .
C28 C 0.74422(13) 1.01521(17) 0.06813(12) 0.0352(5) Uani 1 1 d . . .
H28A H 0.8078 1.0254 0.0575 0.042 Uiso 1 1 calc R . .
H28B H 0.7162 1.1038 0.0588 0.042 Uiso 1 1 calc R . .
C19 C 0.76997(13) 0.84443(17) 0.17907(12) 0.0287(5) Uani 1 1 d . . .
C18 C 0.85858(13) 0.80248(18) 0.13380(12) 0.0341(5) Uani 1 1 d . . .
H18A H 0.8908 0.8757 0.1031 0.041 Uiso 1 1 calc R . .
C15 C 0.78589(15) 0.83689(19) 0.27970(14) 0.0376(5) Uani 1 1 d . . .
C25 C 0.54702(13) 0.81128(17) -0.03871(13) 0.0390(5) Uani 1 1 d . . .
H25A H 0.4971 0.8742 -0.0452 0.047 Uiso 1 1 calc R . .
H25B H 0.5762 0.8030 -0.0960 0.047 Uiso 1 1 calc R . .
C17 C 0.91116(14) 0.7273(2) 0.20894(14) 0.0503(6) Uani 1 1 d . . .
H17A H 0.8985 0.6300 0.2072 0.060 Uiso 1 1 calc R . .
H17B H 0.9751 0.7406 0.2022 0.060 Uiso 1 1 calc R . .
C16 C 0.88028(15) 0.7888(2) 0.29587(14) 0.0608(7) Uani 1 1 d . . .
H16A H 0.8823 0.7209 0.3433 0.073 Uiso 1 1 calc R . .
H16B H 0.9184 0.8650 0.3132 0.073 Uiso 1 1 calc R . .
O2 O 0.32806(8) 0.91547(11) 0.23364(8) 0.0293(3) Uani 1 1 d . . .
O1 O 0.14873(9) 0.81232(12) 0.25920(8) 0.0387(4) Uani 1 1 d . . .
C5 C 0.30239(12) 0.77943(17) 0.21134(11) 0.0249(4) Uani 1 1 d . . .
C9 C 0.42427(12) 0.68313(17) 0.32942(11) 0.0262(4) Uani 1 1 d . . .
C6 C 0.34134(12) 0.65682(16) 0.26935(11) 0.0259(4) Uani 1 1 d . . .
H6A H 0.2997 0.5849 0.2876 0.031 Uiso 1 1 calc R . .
C8 C 0.48018(12) 0.69479(17) 0.24291(11) 0.0287(5) Uani 1 1 d . . .
H8A H 0.5373 0.6455 0.2436 0.034 Uiso 1 1 calc R . .
C7 C 0.40255(12) 0.62705(17) 0.18718(11) 0.0290(5) Uani 1 1 d . . .
H7A H 0.4104 0.5309 0.1704 0.035 Uiso 1 1 calc R . .
C13 C 0.48597(12) 0.85226(17) 0.26234(11) 0.0306(5) Uani 1 1 d . . .
H13A H 0.5475 0.8867 0.2603 0.037 Uiso 1 1 calc R . .
C12 C 0.45488(12) 0.82652(17) 0.35939(11) 0.0304(5) Uani 1 1 d . . .
H12A H 0.4066 0.8867 0.3792 0.036 Uiso 1 1 calc R . .
C1 C 0.20017(13) 0.77447(18) 0.20302(13) 0.0293(5) Uani 1 1 d . . .
C4 C 0.34122(12) 0.71309(17) 0.12702(11) 0.0291(5) Uani 1 1 d . . .
H4A H 0.3712 0.7753 0.0857 0.035 Uiso 1 1 calc R . .
O3 O 0.53320(9) 0.64693(14) 0.43765(9) 0.0521(4) Uani 1 1 d . . .
C14 C 0.42009(12) 0.94555(17) 0.21393(12) 0.0338(5) Uani 1 1 d . . .
H14A H 0.4328 1.0396 0.2306 0.041 Uiso 1 1 calc R . .
H14B H 0.4286 0.9371 0.1499 0.041 Uiso 1 1 calc R . .
C2 C 0.17684(13) 0.71126(18) 0.11366(12) 0.0355(5) Uani 1 1 d . . .
H2A H 0.1627 0.7814 0.0697 0.043 Uiso 1 1 calc R . .
H2B H 0.1259 0.6503 0.1186 0.043 Uiso 1 1 calc R . .
C10 C 0.45230(13) 0.58704(19) 0.40261(12) 0.0387(5) Uani 1 1 d . . .
H10A H 0.4070 0.5815 0.4483 0.046 Uiso 1 1 calc R . .
H10B H 0.4633 0.4961 0.3792 0.046 Uiso 1 1 calc R . .
C11 C 0.52483(14) 0.79263(19) 0.43132(13) 0.0439(6) Uani 1 1 d . . .
H11A H 0.5820 0.8327 0.4159 0.053 Uiso 1 1 calc R . .
H11B H 0.5068 0.8300 0.4884 0.053 Uiso 1 1 calc R . .
C3 C 0.26072(13) 0.63200(18) 0.08745(12) 0.0372(5) Uani 1 1 d . . .
H3A H 0.2648 0.6259 0.0228 0.045 Uiso 1 1 calc R . .
H3B H 0.2594 0.5401 0.1119 0.045 Uiso 1 1 calc R . .

loop_
_atom_site_aniso_label
_atom_site_aniso_U_11
_atom_site_aniso_U_22
_atom_site_aniso_U_33
_atom_site_aniso_U_23
_atom_site_aniso_U_13
_atom_site_aniso_U_12
O5 0.0375(9) 0.0281(7) 0.0307(8) 0.0015(6) -0.0013(7) 0.0014(7)
C23 0.0225(11) 0.0277(10) 0.0270(11) -0.0030(9) 0.0031(9) -0.0011(9)
C26 0.0242(11) 0.0331(11) 0.0254(11) -0.0010(9) -0.0009(9) 0.0026(9)
O4 0.0584(11) 0.0588(10) 0.0335(9) -0.0016(8) 0.0009(8) -0.0070(9)
C22 0.0285(12) 0.0322(11) 0.0262(11) -0.0035(9) 0.0032(9) 0.0000(10)
C20 0.0268(11) 0.0248(10) 0.0300(11) 0.0024(9) 0.0000(9) -0.0012(9)
O6 0.0403(10) 0.0517(9) 0.0572(10) 0.0127(8) -0.0170(8) -0.0140(8)
C21 0.0245(11) 0.0285(10) 0.0431(13) -0.0008(9) 0.0029(10) 0.0039(10)
C27 0.0316(12) 0.0348(11) 0.0269(11) 0.0033(9) -0.0020(9) -0.0027(10)
C24 0.0304(12) 0.0348(11) 0.0320(12) -0.0042(9) 0.0015(10) -0.0005(10)
C28 0.0351(13) 0.0327(11) 0.0377(13) 0.0092(10) -0.0021(10) -0.0018(10)
C19 0.0270(12) 0.0294(11) 0.0295(11) 0.0035(9) -0.0031(9) -0.0004(10)
C18 0.0238(12) 0.0370(11) 0.0414(13) 0.0094(10) -0.0020(10) 0.0003(10)
C15 0.0407(15) 0.0344(12) 0.0376(14) 0.0049(11) -0.0046(11) -0.0126(11)
C25 0.0326(13) 0.0408(12) 0.0435(13) 0.0074(10) -0.0049(10) -0.0016(11)
C17 0.0333(14) 0.0552(14) 0.0619(16) 0.0117(13) -0.0124(12) 0.0035(12)
C16 0.0441(16) 0.0911(18) 0.0466(15) 0.0212(14) -0.0155(13) -0.0041(15)
O2 0.0240(8) 0.0256(7) 0.0382(8) 0.0009(6) -0.0022(6) -0.0007(6)
O1 0.0272(8) 0.0442(9) 0.0450(9) -0.0021(7) 0.0045(7) 0.0028(7)
C5 0.0239(11) 0.0254(10) 0.0254(11) 0.0009(9) -0.0007(9) 0.0010(9)
C9 0.0225(11) 0.0305(11) 0.0257(11) 0.0035(9) 0.0018(9) 0.0039(9)
C6 0.0257(11) 0.0229(10) 0.0291(11) 0.0037(8) 0.0035(9) -0.0002(9)
C8 0.0206(11) 0.0349(11) 0.0306(11) 0.0033(9) 0.0009(9) 0.0066(9)
C7 0.0287(12) 0.0299(10) 0.0286(11) -0.0019(9) 0.0033(9) 0.0032(9)
C13 0.0217(11) 0.0355(11) 0.0345(12) 0.0049(9) -0.0005(9) -0.0034(10)
C12 0.0233(11) 0.0383(11) 0.0295(11) 0.0014(9) -0.0025(9) 0.0025(10)
C1 0.0266(12) 0.0270(11) 0.0342(12) 0.0064(9) -0.0018(10) 0.0018(10)
C4 0.0271(12) 0.0337(10) 0.0267(11) 0.0012(9) 0.0036(9) -0.0002(10)
O3 0.0399(10) 0.0592(10) 0.0567(10) 0.0176(8) -0.0167(8) 0.0021(8)
C14 0.0297(13) 0.0323(11) 0.0392(13) 0.0037(9) -0.0007(10) -0.0076(10)
C2 0.0311(12) 0.0432(12) 0.0322(12) 0.0019(10) -0.0042(10) -0.0035(11)
C10 0.0332(13) 0.0468(13) 0.0362(13) 0.0103(10) -0.0010(10) 0.0027(11)
C11 0.0390(14) 0.0574(14) 0.0351(13) 0.0036(11) -0.0056(11) -0.0043(12)
C3 0.0390(14) 0.0431(12) 0.0294(12) -0.0050(10) -0.0028(10) -0.0004(11)
